data_2239559
loop_
_publ_author_name
'Guti\'errez M\'arquez, Ricardo Alfredo'
'Cris\'ostomo-Lucas, Carmela'
'Morales-Morales, David'
'Hern\'andez-Ortega, Sim\'on'

_publ_section_title
;
 (2,2'-Bipyridine-\k^2^<i>N</i>,<i>N</i>')dichloridopalladium(II)
 1,4-dioxane hemisolvate
;
_journal_issue 6
_journal_name_full 'Acta Crystallographica Section E'
_journal_page_first m218
_journal_paper_doi 10.1107/S1600536814009507
_journal_volume 70
_journal_year 2014
_chemical_formula_iupac '[Pd Cl (C10 H8 N2)2], 0.5C4 H8 O2'
_chemical_formula_moiety 'C10 H8 Cl2 N2 Pd, 0.5 (C4 H8 O2)'
_chemical_formula_sum 'C12 H12 Cl2 N2 O Pd'
_chemical_formula_weight 377.54
_chemical_name_systematic
;
(2,2'-Bipyridine-\k^2^<i>N</i>,<i>N</i>')dichloridopalladium(II)
1,4-dioxane hemisolvate
;
_space_group_crystal_system monoclinic
_space_group_IT_number 14
_space_group_name_Hall '-P 2yn'
_space_group_name_H-M_alt 'P 1 21/n 1'
_symmetry_space_group_name_Hall '-P 2yn'
_symmetry_space_group_name_H-M 'P 1 21/n 1'
_atom_sites_solution_hydrogens geom
_audit_creation_method SHELXL-2013
_cell_angle_alpha 90
_cell_angle_beta 105.423(2)
_cell_angle_gamma 90
_cell_formula_units_Z 4
_cell_length_a 7.2416(5)
_cell_length_b 14.6215(10)
_cell_length_c 12.9562(9)
_cell_measurement_reflns_used 4271
_cell_measurement_temperature 298(2)
_cell_measurement_theta_max 25.35
_cell_measurement_theta_min 2.79
_cell_volume 1322.44(16)
_computing_cell_refinement 'SAINT (Bruker, 2007)'
_computing_data_collection 'APEX2 (Bruker, 2007)'
_computing_data_reduction 'SAINT (Bruker, 2007)'
_computing_molecular_graphics 'ORTEP-3 (Farrugia, 2012) and SHELXTL (Sheldrick, 2008)'
_computing_publication_material 'SHELXTL (Sheldrick, 2008) and PLATON (Spek, 2009)'
_computing_structure_refinement 'SHELXL2013 (Sheldrick, 2008)'
_computing_structure_solution 'SHELXTL (Sheldrick, 2008)'
_diffrn_ambient_temperature 298(2)
_diffrn_detector_area_resol_mean 0.83
_diffrn_measured_fraction_theta_full 0.990
_diffrn_measured_fraction_theta_max 0.990
_diffrn_measurement_device_type 'Bruker APEXII CCD area-detector'
_diffrn_measurement_method '\w scans'
_diffrn_radiation_type MoK\a
_diffrn_radiation_wavelength 0.71073
_diffrn_reflns_av_R_equivalents 0.0554
_diffrn_reflns_limit_h_max 8
_diffrn_reflns_limit_h_min -8
_diffrn_reflns_limit_k_max 16
_diffrn_reflns_limit_k_min -17
_diffrn_reflns_limit_l_max 15
_diffrn_reflns_limit_l_min -14
_diffrn_reflns_number 7244
_diffrn_reflns_theta_full 25.242
_diffrn_reflns_theta_max 25.385
_diffrn_reflns_theta_min 2.786
_exptl_absorpt_coefficient_mu 1.795
_exptl_absorpt_correction_T_max 0.906
_exptl_absorpt_correction_T_min 0.365
_exptl_absorpt_correction_type multi-scan
_exptl_absorpt_process_details '(<i>SADABS</i>; Bruker, 2007)'
_exptl_crystal_colour yellow
_exptl_crystal_density_diffrn 1.896
_exptl_crystal_description Prism
_exptl_crystal_F_000 744
_exptl_crystal_size_max 0.395
_exptl_crystal_size_mid 0.070
_exptl_crystal_size_min 0.055
_refine_diff_density_max 1.485
_refine_diff_density_min -1.132
_refine_ls_extinction_method none
_refine_ls_goodness_of_fit_ref 1.028
_refine_ls_hydrogen_treatment constr
_refine_ls_matrix_type full
_refine_ls_number_parameters 163
_refine_ls_number_reflns 2414
_refine_ls_number_restraints 0
_refine_ls_restrained_S_all 1.028
_refine_ls_R_factor_all 0.0685
_refine_ls_R_factor_gt 0.0512
_refine_ls_shift/su_max 0.000
_refine_ls_shift/su_mean 0.000
_refine_ls_structure_factor_coef Fsqd
_refine_ls_weighting_details
;
 w=1/[\s^2^(Fo^2^)+(0.0933P)^2^]
 where P=(Fo^2^+2Fc^2^)/3
;
_refine_ls_weighting_scheme calc
_refine_ls_wR_factor_gt 0.1365
_refine_ls_wR_factor_ref 0.1532
_reflns_number_gt 1813
_reflns_number_total 2414
_reflns_threshold_expression I>2\s(I)
_cod_data_source_file is5358sup1.cf
_cod_data_source_block I
_cod_database_code 2239559
_cod_database_fobs_code 2239559
_shelx_space_group_comment
;
The symmetry employed for this shelxl refinement is uniquely defined
by the following loop, which should always be used as a source of
symmetry information in preference to the above space-group names.
They are only intended as comments.
;
_shelx_estimated_absorpt_t_min 0.537
_shelx_estimated_absorpt_t_max 0.908
_shelxl_version_number 20.13

loop_
_space_group_symop_operation_xyz
'x, y, z'
'-x+1/2, y+1/2, -z+1/2'
'-x, -y, -z'
'x-1/2, -y-1/2, z-1/2'

loop_
_atom_site_type_symbol
_atom_site_label
_atom_site_fract_x
_atom_site_fract_y
_atom_site_fract_z
_atom_site_U_iso_or_equiv
_atom_site_adp_type
_atom_site_calc_flag
_atom_site_occupancy
Pd Pd1 0.16709(6) 0.48172(3) -0.14236(4) 0.0377(2) Uani d 1
Cl Cl1 0.1430(3) 0.56553(14) -0.29371(14) 0.0636(5) Uani d 1
Cl Cl2 0.0446(3) 0.35687(14) -0.24462(15) 0.0657(5) Uani d 1
N N1 0.1942(6) 0.4175(3) -0.0003(4) 0.0376(12) Uani d 1
C C2 0.2757(9) 0.4690(4) 0.0871(5) 0.0387(15) Uani d 1
C C3 0.3108(10) 0.4325(5) 0.1885(5) 0.0487(16) Uani d 1
H H3 0.3678 0.4679 0.2481 0.058 Uiso calc 1
C C4 0.2607(10) 0.3433(5) 0.2008(6) 0.0542(18) Uani d 1
H H4 0.2840 0.3179 0.2688 0.065 Uiso calc 1
C C5 0.1779(9) 0.2927(5) 0.1140(5) 0.0512(17) Uani d 1
H H5 0.1436 0.2324 0.1221 0.061 Uiso calc 1
C C6 0.1439(9) 0.3305(5) 0.0125(6) 0.0496(16) Uani d 1
H H6 0.0858 0.2955 -0.0472 0.060 Uiso calc 1
N N7 0.2849(7) 0.5840(3) -0.0419(4) 0.0401(12) Uani d 1
C C8 0.3249(8) 0.5628(4) 0.0654(5) 0.0382(14) Uani d 1
C C9 0.4075(9) 0.6253(5) 0.1418(5) 0.0493(16) Uani d 1
H H9 0.4329 0.6098 0.2138 0.059 Uiso calc 1
C C10 0.4534(10) 0.7111(5) 0.1131(6) 0.0587(19) Uani d 1
H H10 0.5092 0.7541 0.1650 0.070 Uiso calc 1
C C11 0.4154(10) 0.7319(5) 0.0072(7) 0.059(2) Uani d 1
H H11 0.4461 0.7894 -0.0139 0.071 Uiso calc 1
C C12 0.3315(9) 0.6679(4) -0.0688(6) 0.0468(16) Uani d 1
H H12 0.3064 0.6833 -0.1408 0.056 Uiso calc 1
O O1 0.4638(7) 0.5658(4) 0.4170(4) 0.0603(13) Uani d 1
C C13 0.6526(11) 0.5477(6) 0.4826(6) 0.0583(19) Uani d 1
H H13A 0.6822 0.5899 0.5426 0.070 Uiso calc 1
H H13B 0.7444 0.5577 0.4413 0.070 Uiso calc 1
C C14 0.6707(11) 0.4527(6) 0.5235(6) 0.062(2) Uani d 1
H H14A 0.6504 0.4105 0.4637 0.075 Uiso calc 1
H H14B 0.7994 0.4432 0.5688 0.075 Uiso calc 1

loop_
_atom_site_aniso_label
_atom_site_aniso_U_11
_atom_site_aniso_U_22
_atom_site_aniso_U_33
_atom_site_aniso_U_12
_atom_site_aniso_U_13
_atom_site_aniso_U_23
Pd1 0.0384(3) 0.0347(4) 0.0405(4) 0.00612(19) 0.0114(2) -0.0008(2)
Cl1 0.0829(13) 0.0635(13) 0.0483(10) 0.0124(10) 0.0241(9) 0.0100(9)
Cl2 0.0785(12) 0.0538(12) 0.0561(11) -0.0033(9) 0.0025(9) -0.0138(9)
N1 0.034(2) 0.035(3) 0.047(3) 0.004(2) 0.016(2) 0.000(2)
C2 0.038(3) 0.036(4) 0.048(4) 0.006(3) 0.023(3) -0.003(3)
C3 0.053(4) 0.054(5) 0.041(4) 0.000(3) 0.017(3) 0.002(3)
C4 0.062(4) 0.056(5) 0.050(4) 0.006(3) 0.024(3) 0.008(4)
C5 0.058(4) 0.034(4) 0.069(5) 0.000(3) 0.029(4) 0.009(4)
C6 0.048(4) 0.041(4) 0.061(4) 0.001(3) 0.018(3) 0.000(3)
N7 0.036(3) 0.037(3) 0.051(3) 0.004(2) 0.016(2) -0.002(3)
C8 0.034(3) 0.033(3) 0.051(4) 0.000(3) 0.019(3) -0.009(3)
C9 0.054(4) 0.046(4) 0.051(4) -0.002(3) 0.020(3) -0.010(3)
C10 0.065(4) 0.044(4) 0.070(5) -0.008(3) 0.023(4) -0.025(4)
C11 0.055(4) 0.025(3) 0.108(6) 0.002(3) 0.043(4) 0.000(4)
C12 0.051(4) 0.034(4) 0.060(4) 0.003(3) 0.022(3) 0.005(3)
O1 0.078(3) 0.055(3) 0.052(3) 0.013(3) 0.023(3) 0.013(3)
C13 0.066(5) 0.058(5) 0.055(4) -0.007(4) 0.022(4) -0.006(4)
C14 0.062(5) 0.062(5) 0.064(5) 0.008(4) 0.018(4) 0.014(4)

loop_
_atom_type_symbol
_atom_type_description
_atom_type_scat_dispersion_real
_atom_type_scat_dispersion_imag
_atom_type_scat_source
C C 0.0033 0.0016 'International Tables Vol C Tables 4.2.6.8 and 6.1.1.4'
H H 0.0000 0.0000 'International Tables Vol C Tables 4.2.6.8 and 6.1.1.4'
N N 0.0061 0.0033 'International Tables Vol C Tables 4.2.6.8 and 6.1.1.4'
O O 0.0106 0.0060 'International Tables Vol C Tables 4.2.6.8 and 6.1.1.4'
Cl Cl 0.1484 0.1585 'International Tables Vol C Tables 4.2.6.8 and 6.1.1.4'
Pd Pd -0.9988 1.0072 'International Tables Vol C Tables 4.2.6.8 and 6.1.1.4'

loop_
_geom_angle_atom_site_label_1
_geom_angle_atom_site_label_2
_geom_angle_atom_site_label_3
_geom_angle_site_symmetry_1
_geom_angle
N7 Pd1 N1 . 80.5(2)
N7 Pd1 Cl1 . 94.55(16)
N1 Pd1 Cl1 . 174.96(15)
N7 Pd1 Cl2 . 175.00(15)
N1 Pd1 Cl2 . 94.89(15)
Cl1 Pd1 Cl2 . 90.09(7)
C6 N1 C2 . 119.6(5)
C6 N1 Pd1 . 125.8(5)
C2 N1 Pd1 . 114.6(4)
N1 C2 C3 . 120.6(6)
N1 C2 C8 . 115.7(5)
C3 C2 C8 . 123.7(6)
C4 C3 C2 . 119.4(6)
C4 C3 H3 . 120.3
C2 C3 H3 . 120.3
C5 C4 C3 . 119.8(7)
C5 C4 H4 . 120.1
C3 C4 H4 . 120.1
C4 C5 C6 . 120.0(6)
C4 C5 H5 . 120.0
C6 C5 H5 . 120.0
N1 C6 C5 . 120.6(6)
N1 C6 H6 . 119.7
C5 C6 H6 . 119.7
C12 N7 C8 . 117.8(5)
C12 N7 Pd1 . 127.0(5)
C8 N7 Pd1 . 115.1(4)
C9 C8 N7 . 121.1(6)
C9 C8 C2 . 124.8(6)
N7 C8 C2 . 114.1(5)
C8 C9 C10 . 120.4(7)
C8 C9 H9 . 119.8
C10 C9 H9 . 119.8
C11 C10 C9 . 118.5(7)
C11 C10 H10 . 120.7
C9 C10 H10 . 120.7
C10 C11 C12 . 120.2(7)
C10 C11 H11 . 119.9
C12 C11 H11 . 119.9
N7 C12 C11 . 121.9(6)
N7 C12 H12 . 119.0
C11 C12 H12 . 119.0
C14 O1 C13 3_666 109.1(6)
O1 C13 C14 . 111.5(6)
O1 C13 H13A . 109.3
C14 C13 H13A . 109.3
O1 C13 H13B . 109.3
C14 C13 H13B . 109.3
H13A C13 H13B . 108.0
O1 C14 C13 3_666 111.4(6)
O1 C14 H14A 3_666 109.3
C13 C14 H14A . 109.3
O1 C14 H14B 3_666 109.3
C13 C14 H14B . 109.3
H14A C14 H14B . 108.0

loop_
_geom_bond_atom_site_label_1
_geom_bond_atom_site_label_2
_geom_bond_site_symmetry_2
_geom_bond_distance
Pd1 N7 . 2.017(5)
Pd1 N1 . 2.029(5)
Pd1 Cl1 . 2.2793(18)
Pd1 Cl2 . 2.2912(19)
N1 C6 . 1.345(8)
N1 C2 . 1.357(8)
C2 C3 . 1.377(9)
C2 C8 . 1.463(9)
C3 C4 . 1.375(10)
C3 H3 . 0.9300
C4 C5 . 1.346(10)
C4 H4 . 0.9300
C5 C6 . 1.387(9)
C5 H5 . 0.9300
C6 H6 . 0.9300
N7 C12 . 1.344(8)
N7 C8 . 1.377(8)
C8 C9 . 1.363(9)
C9 C10 . 1.374(10)
C9 H9 . 0.9300
C10 C11 . 1.360(11)
C10 H10 . 0.9300
C11 C12 . 1.376(9)
C11 H11 . 0.9300
C12 H12 . 0.9300
O1 C14 3_666 1.420(8)
O1 C13 . 1.430(9)
C13 C14 . 1.479(11)
C13 H13A . 0.9700
C13 H13B . 0.9700
C14 O1 3_666 1.420(8)
C14 H14A . 0.9700
C14 H14B . 0.9700

loop_
_geom_hbond_atom_site_label_D
_geom_hbond_atom_site_label_H
_geom_hbond_atom_site_label_A
_geom_hbond_site_symmetry_A
_geom_hbond_distance_DH
_geom_hbond_distance_HA
_geom_hbond_distance_DA
_geom_hbond_angle_DHA
C3 H3 O1 . 0.93 2.55 3.471(9) 170
C5 H5 O1 2_545 0.93 2.57 3.464(8) 163
C9 H9 O1 . 0.93 2.66 3.587(8) 174
C6 H6 Cl2 . 0.93 2.65 3.239(7) 122
C12 H12 Cl1 . 0.93 2.65 3.238(7) 122
